data_8103265
loop_
_publ_author_name
'Michael Wied'
'J\"urgen Nuss'
'Wolfgang H\"onle'
'Hans Georg von Schnering'

_publ_section_title
;
 Crystal structures of tetrastrontium dibismuthide oxide, Sr4Bi2O, and
 tetrabarium dibismuthide oxide, Ba4Bi2O
;
_journal_issue 4
_journal_name_full 'Zeitschrift f\"ur Kristallographie - New Crystal Structures'
_journal_page_first 437
_journal_volume 226
_journal_year 2011
_chemical_formula_moiety 'Sr4 Bi2 O'
_chemical_formula_sum 'Bi2 O Sr4'
_chemical_formula_weight 784.44
_chemical_name_systematic 'tetrastrontium dibismuthide oxide'
_space_group_IT_number 139
_symmetry_cell_setting tetragonal
_symmetry_Int_Tables_number 139
_symmetry_space_group_name_Hall '-I 4 2'
_symmetry_space_group_name_H-M 'I 4/m m m'
_atom_sites_solution_primary direct
_atom_sites_solution_secondary difmap
_audit_creation_method SHELXL-97
_cell_angle_alpha 90.00
_cell_angle_beta 90.00
_cell_angle_gamma 90.00
_cell_formula_units_Z 2
_cell_length_a 4.9948(7)
_cell_length_b 4.9948(7)
_cell_length_c 17.548(4)
_cell_measurement_reflns_used 24
_cell_measurement_temperature 298(2)
_cell_measurement_theta_max 28.0
_cell_measurement_theta_min 18.0
_cell_volume 437.79(13)
_computing_cell_refinement 'XRED (Stoe)'
_computing_data_collection 'STADI4 (Stoe)'
_computing_data_reduction 'XRED (Stoe)'
_computing_molecular_graphics 'ATOMS (Dowty, 2006) [17]'
_computing_structure_refinement 'SHELXL-97 (Sheldrick [16])'
_computing_structure_solution 'SHELXS-97 (Sheldrick [16])'
_diffrn_ambient_temperature 298(2)
_diffrn_measured_fraction_theta_full 1.000
_diffrn_measured_fraction_theta_max 1.000
_diffrn_measurement_device_type 'STADI4 (Stoe)'
_diffrn_measurement_method \wscans
_diffrn_radiation_monochromator graphite
_diffrn_radiation_probe x-ray
_diffrn_radiation_type MoK\a
_diffrn_radiation_wavelength 0.71073
_diffrn_reflns_av_R_equivalents 0.1604
_diffrn_reflns_av_sigmaI/netI 0.1007
_diffrn_reflns_limit_h_max 9
_diffrn_reflns_limit_h_min -7
_diffrn_reflns_limit_k_max 9
_diffrn_reflns_limit_k_min -9
_diffrn_reflns_limit_l_max 31
_diffrn_reflns_limit_l_min -31
_diffrn_reflns_number 1550
_diffrn_reflns_theta_full 39.97
_diffrn_reflns_theta_max 39.97
_diffrn_reflns_theta_min 2.32
_diffrn_source 'fine-focus sealed tube'
_diffrn_standards_decay_% 0
_diffrn_standards_interval_time 60
_diffrn_standards_number 3
_exptl_absorpt_coefficient_mu 64.156
_exptl_absorpt_correction_T_max 0.022
_exptl_absorpt_correction_T_min 0.018
_exptl_absorpt_correction_type refdelf
_exptl_absorpt_process_details SHELXA
_exptl_crystal_colour metallic-dark-black
_exptl_crystal_density_diffrn 5.951
_exptl_crystal_density_method 'not measured'
_exptl_crystal_description cube
_exptl_crystal_F_000 652
_exptl_crystal_size_max 0.07
_exptl_crystal_size_mid 0.07
_exptl_crystal_size_min 0.06
_refine_diff_density_max 6.174
_refine_diff_density_min -4.595
_refine_diff_density_rms 1.128
_refine_ls_extinction_method none
_refine_ls_goodness_of_fit_ref 1.131
_refine_ls_matrix_type full
_refine_ls_number_parameters 12
_refine_ls_number_reflns 449
_refine_ls_number_restraints 0
_refine_ls_restrained_S_all 1.131
_refine_ls_R_factor_all 0.0949
_refine_ls_R_factor_gt 0.0746
_refine_ls_shift/su_max 0.000
_refine_ls_shift/su_mean 0.000
_refine_ls_structure_factor_coef Fsqd
_refine_ls_weighting_details 'calc w=1/[\s^2^(Fo^2^)+(0.1115P)^2^+11.3324P] where P=(Fo^2^+2Fc^2^)/3'
_refine_ls_weighting_scheme calc
_refine_ls_wR_factor_gt 0.1720
_refine_ls_wR_factor_ref 0.1963
_reflns_number_gt 352
_reflns_number_total 449
_reflns_threshold_expression >2sigma(I)
_cod_data_source_file 710070.cff
_cod_data_source_block sr4bi2o
_cod_original_cell_volume 437.78(12)
_cod_database_code 8103265

loop_
_symmetry_equiv_pos_as_xyz
'x, y, z'
'-x, -y, z'
'-y, x, z'
'y, -x, z'
'-x, y, -z'
'x, -y, -z'
'y, x, -z'
'-y, -x, -z'
'x+1/2, y+1/2, z+1/2'
'-x+1/2, -y+1/2, z+1/2'
'-y+1/2, x+1/2, z+1/2'
'y+1/2, -x+1/2, z+1/2'
'-x+1/2, y+1/2, -z+1/2'
'x+1/2, -y+1/2, -z+1/2'
'y+1/2, x+1/2, -z+1/2'
'-y+1/2, -x+1/2, -z+1/2'
'-x, -y, -z'
'x, y, -z'
'y, -x, -z'
'-y, x, -z'
'x, -y, z'
'-x, y, z'
'-y, -x, z'
'y, x, z'
'-x+1/2, -y+1/2, -z+1/2'
'x+1/2, y+1/2, -z+1/2'
'y+1/2, -x+1/2, -z+1/2'
'-y+1/2, x+1/2, -z+1/2'
'x+1/2, -y+1/2, z+1/2'
'-x+1/2, y+1/2, z+1/2'
'-y+1/2, -x+1/2, z+1/2'
'y+1/2, x+1/2, z+1/2'

loop_
_atom_site_label
_atom_site_type_symbol
_atom_site_fract_x
_atom_site_fract_y
_atom_site_fract_z
_atom_site_U_iso_or_equiv
_atom_site_adp_type
_atom_site_occupancy
_atom_site_symmetry_multiplicity
_atom_site_calc_flag
_atom_site_refinement_flags
Bi Bi 0.0000 0.0000 0.36169(6) 0.0147(3) Uani 1 8 d S
Sr1 Sr 0.0000 0.5000 0.0000 0.0133(5) Uani 1 8 d S
Sr2 Sr 0.0000 0.0000 0.16887(18) 0.0190(6) Uani 1 8 d S
O O 0.0000 0.0000 0.0104(18) 0.010(6) Uiso 0.50 8 d SP

loop_
_atom_site_aniso_label
_atom_site_aniso_U_11
_atom_site_aniso_U_22
_atom_site_aniso_U_33
_atom_site_aniso_U_23
_atom_site_aniso_U_13
_atom_site_aniso_U_12
Bi 0.0163(4) 0.0163(4) 0.0115(3) 0.000 0.000 0.000
Sr1 0.0131(10) 0.0105(10) 0.0162(8) 0.000 0.000 0.000
Sr2 0.0190(8) 0.0190(8) 0.0191(11) 0.000 0.000 0.000

loop_
_atom_type_symbol
_atom_type_description
_atom_type_scat_dispersion_real
_atom_type_scat_dispersion_imag
_atom_type_scat_source
O O 0.0106 0.0060 'International Tables Vol C Tables 4.2.6.8 and 6.1.1.4'
Sr Sr -1.5307 3.2498 'International Tables Vol C Tables 4.2.6.8 and 6.1.1.4'
Bi Bi -4.1077 10.2566 'International Tables Vol C Tables 4.2.6.8 and 6.1.1.4'

loop_
_geom_angle_atom_site_label_1
_geom_angle_atom_site_label_2
_geom_angle_atom_site_label_3
_geom_angle
_geom_angle_site_symmetry_1
_geom_angle_site_symmetry_3
Sr2 Bi Sr1 134.182(14) . 11
Sr2 Bi Sr1 134.182(14) . 9_545
Sr1 Bi Sr1 60.940(16) 11 9_545
Sr2 Bi Sr1 134.182(14) . 9_445
Sr1 Bi Sr1 60.940(15) 11 9_445
Sr1 Bi Sr1 91.64(3) 9_545 9_445
Sr2 Bi Sr1 134.182(14) . 11_545
Sr1 Bi Sr1 91.64(3) 11 11_545
Sr1 Bi Sr1 60.940(15) 9_545 11_545
Sr1 Bi Sr1 60.940(16) 9_445 11_545
Sr2 Bi Sr2 81.36(5) . 25_445
Sr1 Bi Sr2 127.30(4) 11 25_445
Sr1 Bi Sr2 127.30(4) 9_545 25_445
Sr1 Bi Sr2 66.63(4) 9_445 25_445
Sr1 Bi Sr2 66.63(4) 11_545 25_445
Sr2 Bi Sr2 81.36(5) . 25
Sr1 Bi Sr2 66.63(4) 11 25
Sr1 Bi Sr2 66.63(4) 9_545 25
Sr1 Bi Sr2 127.30(4) 9_445 25
Sr1 Bi Sr2 127.30(4) 11_545 25
Sr2 Bi Sr2 162.73(10) 25_445 25
Sr2 Bi Sr2 81.36(5) . 25_545
Sr1 Bi Sr2 127.30(4) 11 25_545
Sr1 Bi Sr2 66.63(4) 9_545 25_545
Sr1 Bi Sr2 127.30(4) 9_445 25_545
Sr1 Bi Sr2 66.63(4) 11_545 25_545
Sr2 Bi Sr2 88.708(15) 25_445 25_545
Sr2 Bi Sr2 88.708(15) 25 25_545
Sr2 Bi Sr2 81.36(5) . 25_455
Sr1 Bi Sr2 66.63(4) 11 25_455
Sr1 Bi Sr2 127.30(4) 9_545 25_455
Sr1 Bi Sr2 66.63(4) 9_445 25_455
Sr1 Bi Sr2 127.30(4) 11_545 25_455
Sr2 Bi Sr2 88.708(15) 25_445 25_455
Sr2 Bi Sr2 88.708(15) 25 25_455
Sr2 Bi Sr2 162.73(10) 25_545 25_455
O Sr1 O 180.0 17 1_565
O Sr1 O 171.7(15) 17 17_565
O Sr1 O 8.3(15) 1_565 17_565
O Sr1 O 8.3(15) 17 .
O Sr1 O 171.7(15) 1_565 .
O Sr1 O 180.0 17_565 .
O Sr1 Bi 87.1(5) 17 9_454
O Sr1 Bi 92.9(5) 1_565 9_454
O Sr1 Bi 87.1(5) 17_565 9_454
O Sr1 Bi 92.9(5) . 9_454
O Sr1 Bi 92.9(5) 17 25
O Sr1 Bi 87.1(5) 1_565 25
O Sr1 Bi 92.9(5) 17_565 25
O Sr1 Bi 87.1(5) . 25
Bi Sr1 Bi 180.00(2) 9_454 25
O Sr1 Bi 92.9(5) 17 25_455
O Sr1 Bi 87.1(5) 1_565 25_455
O Sr1 Bi 92.9(5) 17_565 25_455
O Sr1 Bi 87.1(5) . 25_455
Bi Sr1 Bi 88.36(3) 9_454 25_455
Bi Sr1 Bi 91.64(3) 25 25_455
O Sr1 Bi 87.1(5) 17 9_554
O Sr1 Bi 92.9(5) 1_565 9_554
O Sr1 Bi 87.1(5) 17_565 9_554
O Sr1 Bi 92.9(5) . 9_554
Bi Sr1 Bi 91.64(3) 9_454 9_554
Bi Sr1 Bi 88.36(3) 25 9_554
Bi Sr1 Bi 180.0 25_455 9_554
O Sr1 Sr1 45.15(5) 17 3
O Sr1 Sr1 134.85(5) 1_565 3
O Sr1 Sr1 134.85(5) 17_565 3
O Sr1 Sr1 45.15(5) . 3
Bi Sr1 Sr1 59.530(8) 9_454 3
Bi Sr1 Sr1 120.470(8) 25 3
Bi Sr1 Sr1 59.530(8) 25_455 3
Bi Sr1 Sr1 120.470(8) 9_554 3
O Sr1 Sr1 134.85(5) 17 3_665
O Sr1 Sr1 45.15(5) 1_565 3_665
O Sr1 Sr1 45.15(5) 17_565 3_665
O Sr1 Sr1 134.85(5) . 3_665
Bi Sr1 Sr1 120.470(8) 9_454 3_665
Bi Sr1 Sr1 59.530(8) 25 3_665
Bi Sr1 Sr1 120.470(8) 25_455 3_665
Bi Sr1 Sr1 59.530(8) 9_554 3_665
Sr1 Sr1 Sr1 180.0 3 3_665
O Sr1 Sr1 134.85(5) 17 3_565
O Sr1 Sr1 45.15(5) 1_565 3_565
O Sr1 Sr1 45.15(5) 17_565 3_565
O Sr1 Sr1 134.85(5) . 3_565
Bi Sr1 Sr1 59.530(8) 9_454 3_565
Bi Sr1 Sr1 120.470(8) 25 3_565
Bi Sr1 Sr1 59.530(8) 25_455 3_565
Bi Sr1 Sr1 120.470(8) 9_554 3_565
Sr1 Sr1 Sr1 90.0 3 3_565
Sr1 Sr1 Sr1 90.0 3_665 3_565
O Sr1 Sr1 45.15(5) 17 3_655
O Sr1 Sr1 134.85(5) 1_565 3_655
O Sr1 Sr1 134.85(5) 17_565 3_655
O Sr1 Sr1 45.15(5) . 3_655
Bi Sr1 Sr1 120.470(8) 9_454 3_655
Bi Sr1 Sr1 59.530(8) 25 3_655
Bi Sr1 Sr1 120.470(8) 25_455 3_655
Bi Sr1 Sr1 59.530(8) 9_554 3_655
Sr1 Sr1 Sr1 90.0 3 3_655
Sr1 Sr1 Sr1 90.0 3_665 3_655
Sr1 Sr1 Sr1 180.0 3_565 3_655
O Sr2 O 0.0 . 17
O Sr2 Bi 180.0 . .
O Sr2 Bi 180.0 17 .
O Sr2 Bi 81.37(5) . 25_445
O Sr2 Bi 81.37(5) 17 25_445
Bi Sr2 Bi 98.63(5) . 25_445
O Sr2 Bi 81.37(5) . 25
O Sr2 Bi 81.37(5) 17 25
Bi Sr2 Bi 98.63(5) . 25
Bi Sr2 Bi 162.73(10) 25_445 25
O Sr2 Bi 81.37(5) . 25_545
O Sr2 Bi 81.37(5) 17 25_545
Bi Sr2 Bi 98.63(5) . 25_545
Bi Sr2 Bi 88.709(15) 25_445 25_545
Bi Sr2 Bi 88.709(15) 25 25_545
O Sr2 Bi 81.37(5) . 25_455
O Sr2 Bi 81.37(5) 17 25_455
Bi Sr2 Bi 98.63(5) . 25_455
Bi Sr2 Bi 88.709(15) 25_445 25_455
Bi Sr2 Bi 88.709(15) 25 25_455
Bi Sr2 Bi 162.73(10) 25_545 25_455
O Sr2 Sr1 40.12(3) . 3
O Sr2 Sr1 40.12(3) 17 3
Bi Sr2 Sr1 139.88(3) . 3
Bi Sr2 Sr1 55.58(3) 25_445 3
Bi Sr2 Sr1 109.62(6) 25 3
Bi Sr2 Sr1 109.62(6) 25_545 3
Bi Sr2 Sr1 55.58(3) 25_455 3
O Sr2 Sr1 40.12(3) . 1_545
O Sr2 Sr1 40.12(3) 17 1_545
Bi Sr2 Sr1 139.88(3) . 1_545
Bi Sr2 Sr1 55.58(3) 25_445 1_545
Bi Sr2 Sr1 109.62(6) 25 1_545
Bi Sr2 Sr1 55.58(3) 25_545 1_545
Bi Sr2 Sr1 109.62(6) 25_455 1_545
Sr1 Sr2 Sr1 54.22(4) 3 1_545
O Sr2 Sr1 40.12(3) . .
O Sr2 Sr1 40.12(3) 17 .
Bi Sr2 Sr1 139.88(3) . .
Bi Sr2 Sr1 109.62(6) 25_445 .
Bi Sr2 Sr1 55.58(3) 25 .
Bi Sr2 Sr1 109.62(6) 25_545 .
Bi Sr2 Sr1 55.58(3) 25_455 .
Sr1 Sr2 Sr1 54.22(4) 3 .
Sr1 Sr2 Sr1 80.25(6) 1_545 .
O Sr2 Sr1 40.12(3) . 3_655
O Sr2 Sr1 40.12(3) 17 3_655
Bi Sr2 Sr1 139.88(3) . 3_655
Bi Sr2 Sr1 109.62(6) 25_445 3_655
Bi Sr2 Sr1 55.58(3) 25 3_655
Bi Sr2 Sr1 55.58(3) 25_545 3_655
Bi Sr2 Sr1 109.62(6) 25_455 3_655
Sr1 Sr2 Sr1 80.25(6) 3 3_655
Sr1 Sr2 Sr1 54.22(4) 1_545 3_655
Sr1 Sr2 Sr1 54.22(4) . 3_655
O Sr2 Sr2 128.87(6) . 25
O Sr2 Sr2 128.87(6) 17 25
Bi Sr2 Sr2 51.13(6) . 25
Bi Sr2 Sr2 149.76(11) 25_445 25
Bi Sr2 Sr2 47.51(2) 25 25
Bi Sr2 Sr2 95.41(2) 25_545 25
Bi Sr2 Sr2 95.41(2) 25_455 25
Sr1 Sr2 Sr2 146.58(4) 3 25
Sr1 Sr2 Sr2 146.58(4) 1_545 25
Sr1 Sr2 Sr2 97.19(3) . 25
Sr1 Sr2 Sr2 97.19(3) 3_655 25
O O Sr1 85.8(7) 17 3
O O Sr1 85.8(7) 17 1_545
Sr1 O Sr1 89.70(11) 3 1_545
O O Sr1 85.8(7) 17 .
Sr1 O Sr1 89.70(11) 3 .
Sr1 O Sr1 171.7(15) 1_545 .
O O Sr1 85.8(7) 17 3_655
Sr1 O Sr1 171.7(15) 3 3_655
Sr1 O Sr1 89.70(11) 1_545 3_655
Sr1 O Sr1 89.70(11) . 3_655
O O Sr2 180.0 17 .
Sr1 O Sr2 94.2(7) 3 .
Sr1 O Sr2 94.2(7) 1_545 .
Sr1 O Sr2 94.2(7) . .
Sr1 O Sr2 94.2(7) 3_655 .
O O Sr2 0.0 17 17
Sr1 O Sr2 85.8(7) 3 17
Sr1 O Sr2 85.8(7) 1_545 17
Sr1 O Sr2 85.8(7) . 17
Sr1 O Sr2 85.8(7) 3_655 17
Sr2 O Sr2 180.0 . 17

loop_
_geom_bond_atom_site_label_1
_geom_bond_atom_site_label_2
_geom_bond_distance
_geom_bond_site_symmetry_2
Bi Sr2 3.383(3) .
Bi Sr1 3.4825(8) 11
Bi Sr1 3.4825(8) 9_545
Bi Sr1 3.4825(8) 9_445
Bi Sr1 3.4825(8) 11_545
Bi Sr2 3.5724(7) 25_445
Bi Sr2 3.5724(7) 25
Bi Sr2 3.5724(7) 25_545
Bi Sr2 3.5724(7) 25_455
Sr1 O 2.504(2) 17
Sr1 O 2.504(2) 1_565
Sr1 O 2.504(2) 17_565
Sr1 O 2.504(2) .
Sr1 Bi 3.4825(8) 9_454
Sr1 Bi 3.4825(8) 25
Sr1 Bi 3.4825(8) 25_455
Sr1 Bi 3.4825(8) 9_554
Sr1 Sr1 3.5319(5) 3
Sr1 Sr1 3.5319(5) 3_665
Sr1 Sr1 3.5319(5) 3_565
Sr1 Sr1 3.5319(5) 3_655
Sr2 O 2.78(3) .
Sr2 O 3.15(3) 17
Sr2 Bi 3.5723(7) 25_445
Sr2 Bi 3.5723(7) 25
Sr2 Bi 3.5723(7) 25_545
Sr2 Bi 3.5723(7) 25_455
Sr2 Sr1 3.875(2) 3
Sr2 Sr1 3.875(2) 1_545
Sr2 Sr1 3.875(2) 3_655
Sr2 Sr2 4.537(4) 25
O O 0.36(6) 17
O Sr1 2.504(2) 3
O Sr1 2.504(2) 1_545
O Sr1 2.504(2) 3_655
O Sr2 3.15(3) 17
